data_4031897
loop_
_publ_author_name
'Zhang, Yu-Chen'
'Zhu, Qiu-Ning'
'Yang, Xue'
'Zhou, Lu-Jia'
'Shi, Feng'

_publ_section_title
;
 Merging Chiral Br\/onsted Acid/Base Catalysis: An Enantioselective
 [4&#x00A0;+ 2] Cycloaddition of o-Hydroxystyrenes with Azlactones.
;
_journal_issue 4
_journal_name_full 'The Journal of organic chemistry'
_journal_page_first 1681
_journal_page_last 1688
_journal_paper_doi 10.1021/acs.joc.6b00078
_journal_volume 81
_journal_year 2016
_chemical_absolute_configuration rmad
_chemical_formula_moiety 'C25 H23 N O3'
_chemical_formula_sum 'C25 H23 N O3'
_chemical_formula_weight 385.44
_chemical_name_systematic
;
 ?
;
_space_group_crystal_system monoclinic
_space_group_IT_number 4
_space_group_name_Hall 'P 2yb'
_space_group_name_H-M_alt 'P 1 21 1'
_symmetry_space_group_name_Hall 'P 2yb'
_symmetry_space_group_name_H-M 'P 1 21 1'
_atom_sites_solution_hydrogens geom
_atom_sites_solution_primary direct
_audit_creation_date 2015-04-10
_audit_creation_method
;
Olex2 1.2
(compiled 2015.01.26 svn.r3150 for OlexSys, GUI svn.r4998)
;
_cell_angle_alpha 90
_cell_angle_beta 91.0300(10)
_cell_angle_gamma 90
_cell_formula_units_Z 4
_cell_length_a 6.49020(10)
_cell_length_b 16.0682(2)
_cell_length_c 19.2321(3)
_cell_measurement_reflns_used 5508
_cell_measurement_temperature 130
_cell_measurement_theta_max 69.436
_cell_measurement_theta_min 5.36
_cell_volume 2005.31(5)
_computing_cell_refinement 'SAINT v7.68A (Bruker, 2009)'
_computing_data_collection 'CrystalClear (Rigaku Inc., 2007)'
_computing_data_reduction 'SAINT v7.68A (Bruker, 2009)'
_computing_molecular_graphics 'Olex2 (Dolomanov et al., 2009)'
_computing_publication_material 'Olex2 (Dolomanov et al., 2009)'
_computing_structure_refinement 'XL (Sheldrick, 2008)'
_computing_structure_solution
;
????
;
_diffrn_ambient_temperature 130
_diffrn_detector_area_resol_mean 28.5714
_diffrn_measured_fraction_theta_full 0.968
_diffrn_measured_fraction_theta_max 0.952
_diffrn_measurement_details
;
scan:
    Number of images: 340
               Slice: -110.0000 - 60.0000
         Image width: 0.5000
            Exp time: 16.0000
       Rotation axis: Omega
               Omega: 0.0000
                 Chi: 45.0000
                 Phi: 270.0000
                 XTD: 45.3038
              2theta: -20.1830
;
_diffrn_measurement_device
;
Saturn724+ (2x2 bin mode)
;
_diffrn_measurement_device_details
;
AFC10: Fixed Chi 2 circle
;
_diffrn_measurement_device_type 'Bruker APEX-II CCD'
_diffrn_measurement_method '\f and \w scans'
_diffrn_orient_matrix_type d*Trek
_diffrn_orient_matrix_UB_11 -0.0416
_diffrn_orient_matrix_UB_12 -0.0191
_diffrn_orient_matrix_UB_13 0.0361
_diffrn_orient_matrix_UB_21 0.0301
_diffrn_orient_matrix_UB_22 -0.0492
_diffrn_orient_matrix_UB_23 0.0086
_diffrn_orient_matrix_UB_31 0.0196
_diffrn_orient_matrix_UB_32 0.0176
_diffrn_orient_matrix_UB_33 0.0318
_diffrn_radiation_detector CCD
_diffrn_radiation_monochromator graphite
_diffrn_radiation_type CuK\a
_diffrn_radiation_wavelength 1.54178
_diffrn_reflns_av_R_equivalents 0.0435
_diffrn_reflns_av_unetI/netI 0.0591
_diffrn_reflns_laue_measured_fraction_full 0.968
_diffrn_reflns_laue_measured_fraction_max 0.952
_diffrn_reflns_limit_h_max 6
_diffrn_reflns_limit_h_min -7
_diffrn_reflns_limit_k_max 19
_diffrn_reflns_limit_k_min -19
_diffrn_reflns_limit_l_max 23
_diffrn_reflns_limit_l_min -22
_diffrn_reflns_number 10196
_diffrn_reflns_point_group_measured_fraction_full 0.758
_diffrn_reflns_point_group_measured_fraction_max 0.739
_diffrn_reflns_theta_full 67.679
_diffrn_reflns_theta_max 70.161
_diffrn_reflns_theta_min 5.361
_diffrn_source 'Rotating Anode'
_diffrn_source_current 24.0000
_diffrn_source_power 1.2000
_diffrn_source_voltage 50.0000
_diffrn_standards_number 0
_exptl_absorpt_coefficient_mu 0.668
_exptl_absorpt_correction_T_max 0.7533
_exptl_absorpt_correction_T_min 0.4424
_exptl_absorpt_correction_type multi-scan
_exptl_absorpt_process_details
;
SADABS-2008/1 (Bruker,2008) was used for absorption correction.
wR2(int) was 0.1341 before and 0.0614 after correction.
The Ratio of minimum to maximum transmission is 0.5873.
The \l/2 correction factor is 0.0015.
;
_exptl_crystal_colour Colorless
_exptl_crystal_density_diffrn 1.277
_exptl_crystal_description Prism
_exptl_crystal_F_000 816
_exptl_crystal_size_max 0.28
_exptl_crystal_size_mid 0.22
_exptl_crystal_size_min 0.15
_refine_diff_density_max 0.297
_refine_diff_density_min -0.324
_refine_diff_density_rms 0.065
_refine_ls_abs_structure_details
;
 Flack x determined using 1749 quotients [(I+)-(I-)]/[(I+)+(I-)]
 (Parsons, Flack and Wagner, Acta Cryst. B69 (2013) 249-259).
;
_refine_ls_abs_structure_Flack -0.14(14)
_refine_ls_extinction_method none
_refine_ls_goodness_of_fit_ref 1.053
_refine_ls_hydrogen_treatment constr
_refine_ls_matrix_type full
_refine_ls_number_parameters 529
_refine_ls_number_reflns 5628
_refine_ls_number_restraints 1
_refine_ls_restrained_S_all 1.053
_refine_ls_R_factor_all 0.0465
_refine_ls_R_factor_gt 0.0454
_refine_ls_shift/su_max 0.001
_refine_ls_shift/su_mean 0.000
_refine_ls_structure_factor_coef Fsqd
_refine_ls_weighting_details 'w=1/[\s^2^(Fo^2^)+(0.0715P)^2^+0.2905P] where P=(Fo^2^+2Fc^2^)/3'
_refine_ls_weighting_scheme calc
_refine_ls_wR_factor_gt 0.1169
_refine_ls_wR_factor_ref 0.1179
_reflns_Friedel_coverage 0.496
_reflns_friedel_fraction_full 0.530
_reflns_friedel_fraction_max 0.509
_reflns_number_gt 5465
_reflns_number_total 5628
_reflns_threshold_expression 'I > 2\s(I)'
_cod_data_source_file jo6b00078_si_002.cif
_cod_data_source_block cu_sf150410_0m
_cod_database_code 4031897
_shelxl_version_number 2014-3
_shelx_space_group_comment
;
The symmetry employed for this shelxl refinement is uniquely defined
by the following loop, which should always be used as a source of
symmetry information in preference to the above space-group names.
They are only intended as comments.
;
_shelx_estimated_absorpt_t_max 0.906
_shelx_estimated_absorpt_t_min 0.835
_diffrn_number_total 2330
_olex2_refinement_description
;
1. Fixed Uiso
 At 1.2 times of:
  All C(H) groups, All N(H) groups
 At 1.5 times of:
  All C(H,H,H) groups
2.a Aromatic/amide H refined with riding coordinates:
 N1(H1), C7(H7), C8(H8), C9(H9), C10(H10), C13(H13), C14(H14), C15(H15),
 C16(H16), C17(H17), C20(H20), C21(H21), C23(H23), C24(H24), N1A(H1A), C7A(H7A),
  C8A(H8A), C9A(H9A), C10A(H10A), C13A(H13A), C14A(H14A), C15A(H15A),
 C16A(H16A), C17A(H17A), C20A(H20A), C21A(H21A), C23A(H23A), C24A(H24A)
2.b Idealised Me refined as rotating group:
 C4(H4A,H4B,H4C), C5(H5A,H5B,H5C), C25(H25A,H25B,H25C), C4A(H4AA,H4AB,H4AC),
 C5A(H5AA,H5AB,H5AC), C25A(H25D,H25E,H25F)
;
_olex2_submission_special_instructions 'No special instructions were received'

loop_
_space_group_symop_operation_xyz
'x, y, z'
'-x, y+1/2, -z'

loop_
_atom_site_label
_atom_site_type_symbol
_atom_site_fract_x
_atom_site_fract_y
_atom_site_fract_z
_atom_site_U_iso_or_equiv
_atom_site_adp_type
_atom_site_occupancy
_atom_site_site_symmetry_order
_atom_site_calc_flag
_atom_site_refinement_flags_posn
O1 O 0.1942(3) 0.63962(15) 0.94766(11) 0.0280(5) Uani 1 1 d .
O2 O 0.0914(3) 0.76889(14) 0.94905(12) 0.0265(5) Uani 1 1 d .
O3 O -0.0466(3) 0.6656(2) 1.06523(12) 0.0430(7) Uani 1 1 d .
N1 N -0.3024(3) 0.68506(15) 0.98740(11) 0.0182(5) Uani 1 1 d .
H1 H -0.4308 0.7009 0.9801 0.022 Uiso 1 1 calc R
C1 C 0.0507(4) 0.68573(19) 0.94464(14) 0.0205(6) Uani 1 1 d .
C2 C -0.1764(4) 0.66217(17) 0.92778(14) 0.0190(5) Uani 1 1 d .
C3 C -0.2451(4) 0.71967(18) 0.86458(14) 0.0197(6) Uani 1 1 d .
C4 C -0.0989(5) 0.7091(2) 0.80239(15) 0.0268(6) Uani 1 1 d .
H4A H 0.0440 0.7172 0.8183 0.040 Uiso 1 1 calc GR
H4B H -0.1334 0.7505 0.7666 0.040 Uiso 1 1 calc GR
H4C H -0.1149 0.6531 0.7829 0.040 Uiso 1 1 calc GR
C5 C -0.4637(5) 0.69833(19) 0.83919(15) 0.0243(6) Uani 1 1 d .
H5A H -0.4697 0.6396 0.8255 0.036 Uiso 1 1 calc GR
H5B H -0.5004 0.7333 0.7991 0.036 Uiso 1 1 calc GR
H5C H -0.5609 0.7084 0.8767 0.036 Uiso 1 1 calc GR
C6 C -0.2287(4) 0.80854(18) 0.89160(14) 0.0200(6) Uani 1 1 d .
C7 C -0.3722(5) 0.87033(19) 0.87855(15) 0.0243(6) Uani 1 1 d .
H7 H -0.4916 0.8583 0.8511 0.029 Uiso 1 1 calc R
C8 C -0.3432(5) 0.9503(2) 0.90539(16) 0.0296(7) Uani 1 1 d .
H8 H -0.4423 0.9924 0.8957 0.036 Uiso 1 1 calc R
C9 C -0.1711(6) 0.9685(2) 0.94608(18) 0.0325(7) Uani 1 1 d .
H9 H -0.1521 1.0230 0.9642 0.039 Uiso 1 1 calc R
C10 C -0.0268(5) 0.9073(2) 0.96027(16) 0.0284(7) Uani 1 1 d .
H10 H 0.0926 0.9193 0.9877 0.034 Uiso 1 1 calc R
C11 C -0.0590(4) 0.8280(2) 0.93376(15) 0.0226(6) Uani 1 1 d .
C12 C -0.2000(5) 0.56892(19) 0.91059(15) 0.0238(6) Uani 1 1 d .
C13 C -0.0576(6) 0.5258(2) 0.87102(17) 0.0325(7) Uani 1 1 d .
H13 H 0.0643 0.5529 0.8564 0.039 Uiso 1 1 calc R
C14 C -0.0925(7) 0.4433(2) 0.85275(19) 0.0419(9) Uani 1 1 d .
H14 H 0.0064 0.4144 0.8261 0.050 Uiso 1 1 calc R
C15 C -0.2699(7) 0.4026(2) 0.8730(2) 0.0430(9) Uani 1 1 d .
H15 H -0.2938 0.3464 0.8598 0.052 Uiso 1 1 calc R
C16 C -0.4108(6) 0.4446(2) 0.91230(19) 0.0361(7) Uani 1 1 d .
H16 H -0.5324 0.4170 0.9267 0.043 Uiso 1 1 calc R
C17 C -0.3765(5) 0.5273(2) 0.93113(16) 0.0272(6) Uani 1 1 d .
H17 H -0.4751 0.5556 0.9584 0.033 Uiso 1 1 calc R
C18 C -0.2264(4) 0.6824(2) 1.05354(14) 0.0226(6) Uani 1 1 d .
C19 C -0.3684(4) 0.69891(18) 1.11208(14) 0.0203(6) Uani 1 1 d .
C20 C -0.5732(4) 0.67333(18) 1.11258(14) 0.0201(5) Uani 1 1 d .
H20 H -0.6361 0.6512 1.0716 0.024 Uiso 1 1 calc R
C21 C -0.6849(4) 0.68017(18) 1.17284(15) 0.0226(6) Uani 1 1 d .
H21 H -0.8229 0.6605 1.1731 0.027 Uiso 1 1 calc R
C22 C -0.6008(5) 0.71505(19) 1.23287(15) 0.0247(6) Uani 1 1 d .
C23 C -0.3969(5) 0.7429(2) 1.23124(16) 0.0287(7) Uani 1 1 d .
H23 H -0.3372 0.7685 1.2713 0.034 Uiso 1 1 calc R
C24 C -0.2817(5) 0.7339(2) 1.17254(16) 0.0261(6) Uani 1 1 d .
H24 H -0.1420 0.7516 1.1729 0.031 Uiso 1 1 calc R
C25 C -0.7246(6) 0.7249(2) 1.29793(17) 0.0360(8) Uani 1 1 d .
H25A H -0.7507 0.7841 1.3063 0.054 Uiso 1 1 calc GR
H25B H -0.6475 0.7014 1.3376 0.054 Uiso 1 1 calc GR
H25C H -0.8561 0.6955 1.2923 0.054 Uiso 1 1 calc GR
O7 O 0.6101(3) 0.45641(14) 0.55122(11) 0.0261(5) Uani 1 1 d .
O1A O 0.7388(3) 0.58208(15) 0.55926(11) 0.0269(5) Uani 1 1 d .
O3A O 0.4744(3) 0.57398(19) 0.44198(11) 0.0375(6) Uani 1 1 d .
N1A N 0.2284(3) 0.55027(16) 0.51966(11) 0.0189(5) Uani 1 1 d .
H1A H 0.1002 0.5354 0.5271 0.023 Uiso 1 1 calc R
C1A C 0.5871(4) 0.53988(19) 0.56004(14) 0.0213(6) Uani 1 1 d .
C2A C 0.3654(4) 0.56892(19) 0.57914(14) 0.0200(6) Uani 1 1 d .
C3A C 0.3046(5) 0.50994(19) 0.64183(14) 0.0219(6) Uani 1 1 d .
C4A C 0.4710(5) 0.5112(2) 0.69997(15) 0.0281(6) Uani 1 1 d .
H4AA H 0.6003 0.4892 0.6820 0.042 Uiso 1 1 calc GR
H4AB H 0.4261 0.4767 0.7389 0.042 Uiso 1 1 calc GR
H4AC H 0.4923 0.5685 0.7160 0.042 Uiso 1 1 calc GR
C5A C 0.1013(5) 0.5375(2) 0.67370(16) 0.0280(7) Uani 1 1 d .
H5AA H 0.1163 0.5941 0.6922 0.042 Uiso 1 1 calc GR
H5AB H 0.0654 0.4994 0.7114 0.042 Uiso 1 1 calc GR
H5AC H -0.0080 0.5368 0.6379 0.042 Uiso 1 1 calc GR
C6A C 0.2931(5) 0.42347(19) 0.61013(14) 0.0218(6) Uani 1 1 d .
C7A C 0.1366(5) 0.3658(2) 0.61985(15) 0.0258(6) Uani 1 1 d .
H7A H 0.0253 0.3794 0.6492 0.031 Uiso 1 1 calc R
C8A C 0.1403(6) 0.2886(2) 0.58721(17) 0.0328(7) Uani 1 1 d .
H8A H 0.0313 0.2502 0.5941 0.039 Uiso 1 1 calc R
C9A C 0.3015(6) 0.2676(2) 0.54488(17) 0.0335(7) Uani 1 1 d .
H9A H 0.3056 0.2141 0.5240 0.040 Uiso 1 1 calc R
C10A C 0.4580(5) 0.3246(2) 0.53276(16) 0.0301(7) Uani 1 1 d .
H10A H 0.5686 0.3110 0.5031 0.036 Uiso 1 1 calc R
C11A C 0.4489(4) 0.40120(19) 0.56484(15) 0.0229(6) Uani 1 1 d .
C12A C 0.3547(5) 0.66172(19) 0.59808(14) 0.0230(6) Uani 1 1 d .
C13A C 0.5116(5) 0.7032(2) 0.63461(15) 0.0290(7) Uani 1 1 d .
H13A H 0.6363 0.6749 0.6459 0.035 Uiso 1 1 calc R
C14A C 0.4861(6) 0.7860(2) 0.65460(17) 0.0352(8) Uani 1 1 d .
H14A H 0.5944 0.8139 0.6790 0.042 Uiso 1 1 calc R
C15A C 0.3047(6) 0.8278(2) 0.63928(19) 0.0388(8) Uani 1 1 d .
H15A H 0.2883 0.8841 0.6532 0.047 Uiso 1 1 calc R
C16A C 0.1477(6) 0.7874(2) 0.60377(19) 0.0360(8) Uani 1 1 d .
H16A H 0.0222 0.8157 0.5936 0.043 Uiso 1 1 calc R
C17A C 0.1733(5) 0.7047(2) 0.58263(16) 0.0282(7) Uani 1 1 d .
H17A H 0.0655 0.6775 0.5574 0.034 Uiso 1 1 calc R
C18A C 0.2954(4) 0.5556(2) 0.45388(15) 0.0218(6) Uani 1 1 d .
C19A C 0.1485(4) 0.53780(18) 0.39514(14) 0.0203(6) Uani 1 1 d .
C20A C -0.0569(4) 0.56210(19) 0.39479(14) 0.0208(6) Uani 1 1 d .
H20A H -0.1160 0.5837 0.4359 0.025 Uiso 1 1 calc R
C21A C -0.1760(4) 0.5548(2) 0.33420(15) 0.0243(6) Uani 1 1 d .
H21A H -0.3141 0.5743 0.3337 0.029 Uiso 1 1 calc R
C22A C -0.0967(5) 0.5195(2) 0.27462(15) 0.0247(6) Uani 1 1 d .
C23A C 0.1069(5) 0.4925(2) 0.27614(16) 0.0285(7) Uani 1 1 d .
H23A H 0.1622 0.4667 0.2361 0.034 Uiso 1 1 calc R
C24A C 0.2302(5) 0.5025(2) 0.33498(16) 0.0262(6) Uani 1 1 d .
H24A H 0.3703 0.4854 0.3346 0.031 Uiso 1 1 calc R
C25A C -0.2271(6) 0.5096(2) 0.20943(17) 0.0365(8) Uani 1 1 d .
H25D H -0.3639 0.5335 0.2169 0.055 Uiso 1 1 calc GR
H25E H -0.2408 0.4504 0.1982 0.055 Uiso 1 1 calc GR
H25F H -0.1613 0.5386 0.1709 0.055 Uiso 1 1 calc GR

loop_
_atom_site_aniso_label
_atom_site_aniso_U_11
_atom_site_aniso_U_22
_atom_site_aniso_U_33
_atom_site_aniso_U_23
_atom_site_aniso_U_13
_atom_site_aniso_U_12
O1 0.0241(10) 0.0357(12) 0.0243(10) 0.0059(9) 0.0018(8) 0.0103(9)
O2 0.0200(10) 0.0256(11) 0.0335(11) 0.0011(9) -0.0058(9) -0.0004(8)
O3 0.0203(11) 0.087(2) 0.0212(10) -0.0053(12) -0.0038(9) 0.0105(12)
N1 0.0155(10) 0.0237(12) 0.0152(10) -0.0003(9) -0.0030(8) 0.0016(9)
C1 0.0199(13) 0.0279(15) 0.0136(11) 0.0023(11) 0.0007(10) 0.0026(11)
C2 0.0214(13) 0.0196(13) 0.0159(12) 0.0000(10) -0.0018(10) 0.0035(10)
C3 0.0223(13) 0.0220(14) 0.0148(12) 0.0006(11) -0.0036(11) 0.0011(11)
C4 0.0318(16) 0.0298(16) 0.0188(13) 0.0032(12) 0.0038(12) 0.0059(12)
C5 0.0293(15) 0.0254(14) 0.0180(12) -0.0001(11) -0.0061(11) -0.0012(12)
C6 0.0221(13) 0.0240(15) 0.0140(12) 0.0012(11) -0.0002(10) -0.0007(11)
C7 0.0275(15) 0.0264(15) 0.0188(13) 0.0009(11) -0.0048(11) -0.0011(12)
C8 0.0371(17) 0.0247(15) 0.0267(15) 0.0005(13) -0.0063(13) 0.0071(13)
C9 0.0430(19) 0.0228(15) 0.0314(16) -0.0042(13) -0.0053(14) -0.0027(13)
C10 0.0318(16) 0.0273(16) 0.0257(15) 0.0000(13) -0.0068(13) -0.0060(13)
C11 0.0219(13) 0.0260(15) 0.0199(13) 0.0018(12) -0.0020(11) -0.0011(11)
C12 0.0335(15) 0.0203(15) 0.0174(13) 0.0005(11) -0.0045(11) 0.0057(12)
C13 0.048(2) 0.0256(16) 0.0236(15) 0.0015(12) 0.0041(14) 0.0072(14)
C14 0.067(2) 0.0292(17) 0.0293(16) -0.0043(14) 0.0056(17) 0.0140(17)
C15 0.073(3) 0.0227(16) 0.0325(18) -0.0037(14) -0.0133(18) 0.0024(17)
C16 0.047(2) 0.0254(16) 0.0355(17) 0.0015(14) -0.0120(15) -0.0065(14)
C17 0.0310(16) 0.0243(15) 0.0258(14) -0.0010(12) -0.0089(12) 0.0020(12)
C18 0.0213(14) 0.0297(16) 0.0167(12) -0.0013(11) -0.0042(11) -0.0005(11)
C19 0.0228(14) 0.0224(13) 0.0156(12) 0.0003(11) -0.0040(11) 0.0003(11)
C20 0.0214(13) 0.0217(13) 0.0169(12) 0.0008(11) -0.0058(10) 0.0026(11)
C21 0.0185(13) 0.0240(14) 0.0251(13) 0.0056(12) -0.0017(11) 0.0013(11)
C22 0.0307(15) 0.0259(15) 0.0173(13) 0.0029(11) 0.0006(12) 0.0045(12)
C23 0.0329(17) 0.0352(17) 0.0179(13) -0.0069(12) -0.0059(12) -0.0012(13)
C24 0.0210(14) 0.0343(16) 0.0228(14) -0.0046(13) -0.0062(11) -0.0021(12)
C25 0.0446(19) 0.0389(19) 0.0249(15) -0.0005(14) 0.0088(14) 0.0043(15)
O7 0.0217(10) 0.0281(11) 0.0287(11) 0.0004(9) 0.0015(8) 0.0025(8)
O1A 0.0222(10) 0.0344(12) 0.0238(10) 0.0013(9) -0.0044(8) -0.0057(9)
O3A 0.0227(11) 0.0698(18) 0.0199(10) -0.0020(11) 0.0000(8) -0.0082(11)
N1A 0.0155(10) 0.0259(12) 0.0152(11) 0.0004(9) -0.0035(9) -0.0020(9)
C1A 0.0222(14) 0.0266(15) 0.0148(12) 0.0011(11) -0.0040(11) -0.0005(11)
C2A 0.0205(13) 0.0256(15) 0.0140(12) -0.0002(11) -0.0027(10) -0.0015(11)
C3A 0.0264(14) 0.0245(15) 0.0147(12) 0.0006(11) -0.0018(11) 0.0005(11)
C4A 0.0337(16) 0.0329(16) 0.0173(13) 0.0003(12) -0.0079(12) -0.0028(13)
C5A 0.0332(16) 0.0303(16) 0.0208(14) 0.0008(12) 0.0073(12) 0.0031(12)
C6A 0.0264(14) 0.0223(14) 0.0165(12) 0.0028(11) -0.0038(11) 0.0023(11)
C7A 0.0282(15) 0.0297(16) 0.0196(13) 0.0005(12) 0.0026(12) -0.0013(12)
C8A 0.0410(18) 0.0280(16) 0.0294(16) 0.0006(13) 0.0013(14) -0.0100(14)
C9A 0.046(2) 0.0245(16) 0.0296(16) -0.0032(13) 0.0007(15) -0.0003(14)
C10A 0.0351(16) 0.0296(16) 0.0257(15) -0.0021(13) 0.0035(13) 0.0062(14)
C11A 0.0245(14) 0.0243(14) 0.0198(13) 0.0033(11) -0.0030(12) 0.0020(12)
C12A 0.0292(14) 0.0239(15) 0.0159(12) 0.0008(11) 0.0004(11) -0.0040(11)
C13A 0.0375(17) 0.0273(15) 0.0219(13) -0.0005(12) -0.0054(13) -0.0048(13)
C14A 0.052(2) 0.0268(16) 0.0266(15) -0.0036(13) -0.0067(15) -0.0083(15)
C15A 0.059(2) 0.0228(16) 0.0343(17) -0.0050(14) 0.0048(17) -0.0018(16)
C16A 0.0398(18) 0.0306(17) 0.0378(17) 0.0010(14) 0.0069(15) 0.0080(15)
C17A 0.0300(15) 0.0262(15) 0.0285(14) -0.0007(12) 0.0045(13) -0.0005(12)
C18A 0.0191(13) 0.0283(15) 0.0178(13) 0.0004(11) -0.0024(11) 0.0024(11)
C19A 0.0214(14) 0.0249(14) 0.0145(12) 0.0009(11) -0.0011(11) -0.0019(11)
C20A 0.0209(13) 0.0241(14) 0.0174(12) -0.0009(11) -0.0012(11) -0.0023(11)
C21A 0.0197(13) 0.0305(15) 0.0223(13) 0.0028(12) -0.0039(11) -0.0015(11)
C22A 0.0260(14) 0.0288(15) 0.0192(13) 0.0031(12) -0.0068(11) -0.0065(12)
C23A 0.0334(16) 0.0344(17) 0.0177(13) -0.0068(12) 0.0013(12) -0.0001(13)
C24A 0.0206(13) 0.0354(17) 0.0224(14) -0.0040(12) -0.0017(12) 0.0054(12)
C25A 0.0402(19) 0.045(2) 0.0240(15) -0.0017(14) -0.0122(14) -0.0071(15)

loop_
_atom_type_symbol
_atom_type_description
_atom_type_scat_dispersion_real
_atom_type_scat_dispersion_imag
_atom_type_scat_source
C C 0.0181 0.0091 'International Tables Vol C Tables 4.2.6.8 and 6.1.1.4'
H H 0.0000 0.0000 'International Tables Vol C Tables 4.2.6.8 and 6.1.1.4'
N N 0.0311 0.0180 'International Tables Vol C Tables 4.2.6.8 and 6.1.1.4'
O O 0.0492 0.0322 'International Tables Vol C Tables 4.2.6.8 and 6.1.1.4'

loop_
_geom_angle_atom_site_label_1
_geom_angle_atom_site_label_2
_geom_angle_atom_site_label_3
_geom_angle
C1 O2 C11 121.5(2)
C2 N1 H1 119.1
C18 N1 H1 119.1
C18 N1 C2 121.7(2)
O1 C1 O2 117.1(3)
O1 C1 C2 126.7(3)
O2 C1 C2 115.7(2)
N1 C2 C1 108.5(2)
N1 C2 C3 107.5(2)
N1 C2 C12 110.9(2)
C1 C2 C3 105.8(2)
C12 C2 C1 111.9(2)
C12 C2 C3 112.1(2)
C4 C3 C2 111.1(2)
C5 C3 C2 111.1(2)
C5 C3 C4 107.8(2)
C6 C3 C2 105.6(2)
C6 C3 C4 109.0(2)
C6 C3 C5 112.2(2)
C3 C4 H4A 109.5
C3 C4 H4B 109.5
C3 C4 H4C 109.5
H4A C4 H4B 109.5
H4A C4 H4C 109.5
H4B C4 H4C 109.5
C3 C5 H5A 109.5
C3 C5 H5B 109.5
C3 C5 H5C 109.5
H5A C5 H5B 109.5
H5A C5 H5C 109.5
H5B C5 H5C 109.5
C7 C6 C3 124.7(3)
C7 C6 C11 117.9(3)
C11 C6 C3 117.3(3)
C6 C7 H7 119.7
C6 C7 C8 120.6(3)
C8 C7 H7 119.7
C7 C8 H8 119.8
C9 C8 C7 120.4(3)
C9 C8 H8 119.8
C8 C9 H9 120.1
C10 C9 C8 119.9(3)
C10 C9 H9 120.1
C9 C10 H10 120.5
C9 C10 C11 119.0(3)
C11 C10 H10 120.5
O2 C11 C6 121.0(3)
C10 C11 O2 116.7(3)
C10 C11 C6 122.2(3)
C13 C12 C2 122.5(3)
C17 C12 C2 119.1(3)
C17 C12 C13 118.3(3)
C12 C13 H13 119.8
C14 C13 C12 120.4(3)
C14 C13 H13 119.8
C13 C14 H14 119.6
C15 C14 C13 120.8(3)
C15 C14 H14 119.6
C14 C15 H15 120.4
C16 C15 C14 119.2(3)
C16 C15 H15 120.4
C15 C16 H16 119.8
C15 C16 C17 120.4(3)
C17 C16 H16 119.8
C12 C17 C16 120.9(3)
C12 C17 H17 119.6
C16 C17 H17 119.6
O3 C18 N1 120.8(3)
O3 C18 C19 120.3(3)
N1 C18 C19 118.9(3)
C20 C19 C18 123.8(3)
C20 C19 C24 118.9(3)
C24 C19 C18 116.9(3)
C19 C20 H20 120.1
C21 C20 C19 119.8(3)
C21 C20 H20 120.1
C20 C21 H21 119.1
C20 C21 C22 121.7(3)
C22 C21 H21 119.1
C21 C22 C23 118.0(3)
C21 C22 C25 121.7(3)
C23 C22 C25 120.3(3)
C22 C23 H23 119.5
C24 C23 C22 121.0(3)
C24 C23 H23 119.5
C19 C24 H24 119.7
C23 C24 C19 120.5(3)
C23 C24 H24 119.7
C22 C25 H25A 109.5
C22 C25 H25B 109.5
C22 C25 H25C 109.5
H25A C25 H25B 109.5
H25A C25 H25C 109.5
H25B C25 H25C 109.5
C1A O7 C11A 121.2(2)
C2A N1A H1A 119.4
C18A N1A H1A 119.4
C18A N1A C2A 121.2(2)
O7 C1A C2A 115.3(2)
O1A C1A O7 117.7(3)
O1A C1A C2A 126.5(3)
N1A C2A C1A 107.7(2)
N1A C2A C3A 108.3(2)
N1A C2A C12A 110.7(2)
C1A C2A C3A 104.0(2)
C12A C2A C1A 113.0(2)
C12A C2A C3A 112.7(2)
C4A C3A C2A 111.2(2)
C5A C3A C2A 111.0(2)
C5A C3A C4A 107.7(2)
C6A C3A C2A 104.6(2)
C6A C3A C4A 109.4(2)
C6A C3A C5A 112.9(3)
C3A C4A H4AA 109.5
C3A C4A H4AB 109.5
C3A C4A H4AC 109.5
H4AA C4A H4AB 109.5
H4AA C4A H4AC 109.5
H4AB C4A H4AC 109.5
C3A C5A H5AA 109.5
C3A C5A H5AB 109.5
C3A C5A H5AC 109.5
H5AA C5A H5AB 109.5
H5AA C5A H5AC 109.5
H5AB C5A H5AC 109.5
C7A C6A C3A 125.9(3)
C7A C6A C11A 117.0(3)
C11A C6A C3A 117.1(3)
C6A C7A H7A 119.5
C6A C7A C8A 121.0(3)
C8A C7A H7A 119.5
C7A C8A H8A 119.8
C9A C8A C7A 120.3(3)
C9A C8A H8A 119.8
C8A C9A H9A 119.9
C8A C9A C10A 120.1(3)
C10A C9A H9A 119.9
C9A C10A H10A 120.8
C11A C10A C9A 118.4(3)
C11A C10A H10A 120.8
C6A C11A O7 120.5(3)
C10A C11A O7 116.3(3)
C10A C11A C6A 123.1(3)
C13A C12A C2A 123.2(3)
C17A C12A C2A 118.2(3)
C17A C12A C13A 118.5(3)
C12A C13A H13A 119.8
C14A C13A C12A 120.3(3)
C14A C13A H13A 119.8
C13A C14A H14A 119.7
C15A C14A C13A 120.6(3)
C15A C14A H14A 119.7
C14A C15A H15A 120.1
C16A C15A C14A 119.7(3)
C16A C15A H15A 120.1
C15A C16A H16A 120.0
C15A C16A C17A 120.0(3)
C17A C16A H16A 120.0
C12A C17A C16A 120.8(3)
C12A C17A H17A 119.6
C16A C17A H17A 119.6
O3A C18A N1A 120.9(3)
O3A C18A C19A 120.0(2)
N1A C18A C19A 119.1(2)
C20A C19A C18A 123.4(3)
C20A C19A C24A 119.2(3)
C24A C19A C18A 117.1(3)
C19A C20A H20A 120.0
C19A C20A C21A 119.9(3)
C21A C20A H20A 120.0
C20A C21A H21A 119.4
C22A C21A C20A 121.2(3)
C22A C21A H21A 119.4
C21A C22A C23A 118.5(3)
C21A C22A C25A 121.3(3)
C23A C22A C25A 120.2(3)
C22A C23A H23A 119.5
C24A C23A C22A 121.1(3)
C24A C23A H23A 119.5
C19A C24A H24A 120.0
C23A C24A C19A 120.0(3)
C23A C24A H24A 120.0
C22A C25A H25D 109.5
C22A C25A H25E 109.5
C22A C25A H25F 109.5
H25D C25A H25E 109.5
H25D C25A H25F 109.5
H25E C25A H25F 109.5

loop_
_geom_bond_atom_site_label_1
_geom_bond_atom_site_label_2
_geom_bond_distance
O1 C1 1.191(4)
O2 C1 1.364(4)
O2 C11 1.389(4)
O3 C18 1.215(4)
N1 H1 0.8800
N1 C2 1.467(3)
N1 C18 1.357(4)
C1 C2 1.551(4)
C2 C3 1.584(4)
C2 C12 1.542(4)
C3 C4 1.549(3)
C3 C5 1.531(4)
C3 C6 1.523(4)
C4 H4A 0.9800
C4 H4B 0.9800
C4 H4C 0.9800
C5 H5A 0.9800
C5 H5B 0.9800
C5 H5C 0.9800
C6 C7 1.381(4)
C6 C11 1.391(4)
C7 H7 0.9500
C7 C8 1.396(5)
C8 H8 0.9500
C8 C9 1.384(5)
C9 H9 0.9500
C9 C10 1.382(5)
C10 H10 0.9500
C10 C11 1.387(4)
C12 C13 1.393(4)
C12 C17 1.390(5)
C13 H13 0.9500
C13 C14 1.389(5)
C14 H14 0.9500
C14 C15 1.385(6)
C15 H15 0.9500
C15 C16 1.374(6)
C16 H16 0.9500
C16 C17 1.395(5)
C17 H17 0.9500
C18 C19 1.492(4)
C19 C20 1.391(4)
C19 C24 1.401(4)
C20 H20 0.9500
C20 C21 1.382(4)
C21 H21 0.9500
C21 C22 1.387(4)
C22 C23 1.398(5)
C22 C25 1.508(4)
C23 H23 0.9500
C23 C24 1.373(4)
C24 H24 0.9500
C25 H25A 0.9800
C25 H25B 0.9800
C25 H25C 0.9800
O7 C1A 1.360(4)
O7 C11A 1.400(4)
O1A C1A 1.196(4)
O3A C18A 1.225(4)
N1A H1A 0.8800
N1A C2A 1.467(4)
N1A C18A 1.348(3)
C1A C2A 1.563(4)
C2A C3A 1.589(4)
C2A C12A 1.537(4)
C3A C4A 1.541(4)
C3A C5A 1.530(4)
C3A C6A 1.519(4)
C4A H4AA 0.9800
C4A H4AB 0.9800
C4A H4AC 0.9800
C5A H5AA 0.9800
C5A H5AB 0.9800
C5A H5AC 0.9800
C6A C7A 1.390(4)
C6A C11A 1.393(4)
C7A H7A 0.9500
C7A C8A 1.391(5)
C8A H8A 0.9500
C8A C9A 1.380(5)
C9A H9A 0.9500
C9A C10A 1.390(5)
C10A H10A 0.9500
C10A C11A 1.379(5)
C12A C13A 1.396(4)
C12A C17A 1.392(5)
C13A H13A 0.9500
C13A C14A 1.396(5)
C14A H14A 0.9500
C14A C15A 1.383(6)
C15A H15A 0.9500
C15A C16A 1.379(6)
C16A H16A 0.9500
C16A C17A 1.401(5)
C17A H17A 0.9500
C18A C19A 1.493(4)
C19A C20A 1.389(4)
C19A C24A 1.402(4)
C20A H20A 0.9500
C20A C21A 1.392(4)
C21A H21A 0.9500
C21A C22A 1.386(4)
C22A C23A 1.391(4)
C22A C25A 1.508(4)
C23A H23A 0.9500
C23A C24A 1.384(4)
C24A H24A 0.9500
C25A H25D 0.9800
C25A H25E 0.9800
C25A H25F 0.9800

loop_
_geom_torsion_atom_site_label_1
_geom_torsion_atom_site_label_2
_geom_torsion_atom_site_label_3
_geom_torsion_atom_site_label_4
_geom_torsion
O1 C1 C2 N1 119.6(3)
O1 C1 C2 C3 -125.4(3)
O1 C1 C2 C12 -3.1(4)
O2 C1 C2 N1 -67.9(3)
O2 C1 C2 C3 47.1(3)
O2 C1 C2 C12 169.5(2)
O3 C18 C19 C20 -142.2(3)
O3 C18 C19 C24 30.5(5)
N1 C2 C3 C4 171.6(2)
N1 C2 C3 C5 -68.3(3)
N1 C2 C3 C6 53.6(3)
N1 C2 C12 C13 -161.0(3)
N1 C2 C12 C17 23.5(4)
N1 C18 C19 C20 36.6(4)
N1 C18 C19 C24 -150.7(3)
C1 O2 C11 C6 -22.5(4)
C1 O2 C11 C10 160.0(3)
C1 C2 C3 C4 55.9(3)
C1 C2 C3 C5 176.0(2)
C1 C2 C3 C6 -62.1(3)
C1 C2 C12 C13 -39.7(4)
C1 C2 C12 C17 144.7(3)
C2 N1 C18 O3 4.4(5)
C2 N1 C18 C19 -174.4(3)
C2 C3 C6 C7 -137.7(3)
C2 C3 C6 C11 40.8(3)
C2 C12 C13 C14 -175.5(3)
C2 C12 C17 C16 175.4(3)
C3 C2 C12 C13 78.9(3)
C3 C2 C12 C17 -96.6(3)
C3 C6 C7 C8 -179.7(3)
C3 C6 C11 O2 1.5(4)
C3 C6 C11 C10 178.9(3)
C4 C3 C6 C7 102.9(3)
C4 C3 C6 C11 -78.7(3)
C5 C3 C6 C7 -16.5(4)
C5 C3 C6 C11 161.9(2)
C6 C7 C8 C9 -0.6(5)
C7 C6 C11 O2 -180.0(3)
C7 C6 C11 C10 -2.6(4)
C7 C8 C9 C10 0.0(5)
C8 C9 C10 C11 -0.7(5)
C9 C10 C11 O2 179.5(3)
C9 C10 C11 C6 2.0(4)
C11 O2 C1 O1 168.3(2)
C11 O2 C1 C2 -5.0(4)
C11 C6 C7 C8 1.9(4)
C12 C2 C3 C4 -66.3(3)
C12 C2 C3 C5 53.8(3)
C12 C2 C3 C6 175.7(2)
C12 C13 C14 C15 0.5(6)
C13 C12 C17 C16 -0.3(5)
C13 C14 C15 C16 -0.8(6)
C14 C15 C16 C17 0.5(6)
C15 C16 C17 C12 0.0(5)
C17 C12 C13 C14 0.1(5)
C18 N1 C2 C1 -32.1(3)
C18 N1 C2 C3 -146.0(3)
C18 N1 C2 C12 91.2(3)
C18 C19 C20 C21 170.4(3)
C18 C19 C24 C23 -173.1(3)
C19 C20 C21 C22 2.5(4)
C20 C19 C24 C23 -0.1(5)
C20 C21 C22 C23 -0.5(5)
C20 C21 C22 C25 178.1(3)
C21 C22 C23 C24 -1.8(5)
C22 C23 C24 C19 2.1(5)
C24 C19 C20 C21 -2.2(4)
C25 C22 C23 C24 179.6(3)
O7 C1A C2A N1A -65.1(3)
O7 C1A C2A C3A 49.7(3)
O7 C1A C2A C12A 172.3(2)
O1A C1A C2A N1A 122.6(3)
O1A C1A C2A C3A -122.5(3)
O1A C1A C2A C12A 0.0(4)
O3A C18A C19A C20A -142.0(3)
O3A C18A C19A C24A 31.2(5)
N1A C2A C3A C4A 166.9(2)
N1A C2A C3A C5A -73.2(3)
N1A C2A C3A C6A 48.9(3)
N1A C2A C12A C13A -157.4(2)
N1A C2A C12A C17A 27.6(3)
N1A C18A C19A C20A 38.6(4)
N1A C18A C19A C24A -148.2(3)
C1A O7 C11A C6A -23.5(4)
C1A O7 C11A C10A 158.2(3)
C1A C2A C3A C4A 52.5(3)
C1A C2A C3A C5A 172.5(2)
C1A C2A C3A C6A -65.5(3)
C1A C2A C12A C13A -36.5(3)
C1A C2A C12A C17A 148.5(3)
C2A N1A C18A O3A 2.0(5)
C2A N1A C18A C19A -178.6(3)
C2A C3A C6A C7A -134.0(3)
C2A C3A C6A C11A 43.1(3)
C2A C12A C13A C14A -175.3(3)
C2A C12A C17A C16A 174.6(3)
C3A C2A C12A C13A 81.1(3)
C3A C2A C12A C17A -93.8(3)
C3A C6A C7A C8A 179.0(3)
C3A C6A C11A O7 1.5(4)
C3A C6A C11A C10A 179.6(3)
C4A C3A C6A C7A 106.8(3)
C4A C3A C6A C11A -76.1(3)
C5A C3A C6A C7A -13.1(4)
C5A C3A C6A C11A 164.0(3)
C6A C7A C8A C9A 0.6(5)
C7A C6A C11A O7 178.8(3)
C7A C6A C11A C10A -3.1(4)
C7A C8A C9A C10A -2.1(5)
C8A C9A C10A C11A 1.0(5)
C9A C10A C11A O7 179.8(3)
C9A C10A C11A C6A 1.6(5)
C11A O7 C1A O1A 167.4(3)
C11A O7 C1A C2A -5.6(4)
C11A C6A C7A C8A 1.9(5)
C12A C2A C3A C4A -70.3(3)
C12A C2A C3A C5A 49.6(3)
C12A C2A C3A C6A 171.7(2)
C12A C13A C14A C15A 0.8(5)
C13A C12A C17A C16A -0.6(4)
C13A C14A C15A C16A -0.2(5)
C14A C15A C16A C17A -0.8(5)
C15A C16A C17A C12A 1.1(5)
C17A C12A C13A C14A -0.4(4)
C18A N1A C2A C1A -34.4(4)
C18A N1A C2A C3A -146.3(3)
C18A N1A C2A C12A 89.6(3)
C18A C19A C20A C21A 170.1(3)
C18A C19A C24A C23A -173.3(3)
C19A C20A C21A C22A 3.4(5)
C20A C19A C24A C23A 0.2(5)
C20A C21A C22A C23A -1.0(5)
C20A C21A C22A C25A 178.5(3)
C21A C22A C23A C24A -1.8(5)
C22A C23A C24A C19A 2.2(5)
C24A C19A C20A C21A -3.0(4)
C25A C22A C23A C24A 178.7(3)
